data_2216047
loop_
_publ_author_name
'Mohammad Yazdanbakhsh'
'Fahimeh Sabbaghi'

_publ_section_title
;
 <i>N</i>-Benzylpropan-2-aminium
 (benzylisopropylamido)(2,2,2-trifluoroacetamido)phosphate
;
_journal_coeditor_code LH2523
_journal_issue 11
_journal_name_full 'Acta Crystallographica Section E'
_journal_page_first o4318
_journal_page_last o4318
_journal_paper_doi 10.1107/S1600536807049586
_journal_volume 63
_journal_year 2007
_chemical_formula_iupac 'C10 H16 N +, C12 H15 F3 N2 O3 P -'
_chemical_formula_moiety 'C10 H16 N +, C12 H15 F3 N2 O3 P -'
_chemical_formula_sum 'C22 H31 F3 N3 O3 P'
_chemical_formula_weight 473.47
_chemical_name_systematic
;
N-Benzylpropan-2-aminium
(benzylisopropylamido)(2,2,2-trifluoroacetamido)phosphate
;
_space_group_IT_number 2
_symmetry_cell_setting triclinic
_symmetry_space_group_name_Hall '-P 1'
_symmetry_space_group_name_H-M 'P -1'
_atom_sites_solution_hydrogens mixed
_atom_sites_solution_primary direct
_atom_sites_solution_secondary difmap
_audit_creation_method SHELXL-97
_cell_angle_alpha 68.355(4)
_cell_angle_beta 75.939(4)
_cell_angle_gamma 88.494(4)
_cell_formula_units_Z 2
_cell_length_a 9.6147(18)
_cell_length_b 10.027(2)
_cell_length_c 13.503(3)
_cell_measurement_reflns_used 1506
_cell_measurement_temperature 150(2)
_cell_measurement_theta_max 45.60
_cell_measurement_theta_min 5.83
_cell_volume 1170.8(4)
_computing_cell_refinement 'APEX2 (Bruker, 2005)'
_computing_data_collection 'APEX2 (Bruker, 2005)'
_computing_data_reduction 'APEX2 (Bruker, 2005)'
_computing_molecular_graphics 'SHELXTL (Sheldrick, 1998)'
_computing_publication_material 'SHELXTL (Sheldrick, 1998)'
_computing_structure_refinement 'SHELXTL (Sheldrick, 1998)'
_computing_structure_solution 'SHELXTL (Sheldrick, 1998)'
_diffrn_ambient_temperature 150(2)
_diffrn_measured_fraction_theta_full 0.993
_diffrn_measured_fraction_theta_max 0.993
_diffrn_measurement_device_type 'Bruker APEXII CCD area-detector'
_diffrn_measurement_method '\f and \w'
_diffrn_radiation_monochromator graphite
_diffrn_radiation_source 'fine-focus sealed tube'
_diffrn_radiation_type MoK\a
_diffrn_radiation_wavelength 0.71073
_diffrn_reflns_av_R_equivalents 0.0812
_diffrn_reflns_av_sigmaI/netI 0.1334
_diffrn_reflns_limit_h_max 13
_diffrn_reflns_limit_h_min -13
_diffrn_reflns_limit_k_max 13
_diffrn_reflns_limit_k_min -13
_diffrn_reflns_limit_l_max 18
_diffrn_reflns_limit_l_min -18
_diffrn_reflns_number 14154
_diffrn_reflns_theta_full 29.00
_diffrn_reflns_theta_max 29.00
_diffrn_reflns_theta_min 1.68
_exptl_absorpt_coefficient_mu 0.170
_exptl_absorpt_correction_type none
_exptl_crystal_colour colourless
_exptl_crystal_density_diffrn 1.343
_exptl_crystal_density_method 'not measured'
_exptl_crystal_description needle
_exptl_crystal_F_000 500
_exptl_crystal_size_max 0.55
_exptl_crystal_size_mid 0.30
_exptl_crystal_size_min 0.25
_refine_diff_density_max 0.262
_refine_diff_density_min -0.464
_refine_ls_extinction_method none
_refine_ls_goodness_of_fit_ref 1.001
_refine_ls_hydrogen_treatment constr
_refine_ls_matrix_type full
_refine_ls_number_parameters 289
_refine_ls_number_reflns 6183
_refine_ls_number_restraints 0
_refine_ls_restrained_S_all 1.001
_refine_ls_R_factor_all 0.1450
_refine_ls_R_factor_gt 0.0540
_refine_ls_shift/su_max 0.000
_refine_ls_shift/su_mean 0.000
_refine_ls_structure_factor_coef Fsqd
_refine_ls_weighting_details 'calc w=1/[\s^2^(Fo^2^)+(0.0285P)^2^] where P=(Fo^2^+2Fc^2^)/3'
_refine_ls_weighting_scheme calc
_refine_ls_wR_factor_gt 0.0820
_refine_ls_wR_factor_ref 0.1028
_reflns_number_gt 3060
_reflns_number_total 6183
_reflns_threshold_expression I>2\s(I)
_cod_data_source_file lh2523.cif
_cod_data_source_block I
_cod_depositor_comments
;
The following automatic conversions were performed:
'_symmetry_cell_setting' value 'Triclinic' changed to 'triclinic'
according to '/home/saulius/struct/CIF-dictionaries/cif_core.dic'
dictionary named 'cif_core.dic' version 2.4.1 from 2010-06-29.

Automatic conversion script
Id: cif_fix_enum 1527 2010-12-29 10:47:43Z saulius 

The following automatic conversions were performed:

'_symmetry_cell_setting' value 'Triclinic' changed to 'triclinic'
according to /home/saulius/struct/CIF-dictionaries/cif_core.dic
dictionary named 'cif_core.dic' version 2.4.1 from 2010-06-29.

Automatic conversion script
Id: cif_fix_values 1715 2011-07-08 13:25:40Z adriana 
;
_cod_original_cell_volume 1170.9(4)
_cod_database_code 2216047
_cod_database_fobs_code 2216047

loop_
_symmetry_equiv_pos_as_xyz
'x, y, z'
'-x, -y, -z'

loop_
_atom_site_type_symbol
_atom_site_label
_atom_site_fract_x
_atom_site_fract_y
_atom_site_fract_z
_atom_site_U_iso_or_equiv
_atom_site_adp_type
_atom_site_calc_flag
_atom_site_refinement_flags
_atom_site_occupancy
P P1 0.44594(7) 0.23272(7) 0.42151(5) 0.01853(16) Uani d . 1
F F1 0.10818(15) -0.11604(15) 0.63153(13) 0.0370(4) Uani d . 1
F F2 -0.06390(14) 0.02192(15) 0.60075(12) 0.0349(4) Uani d . 1
F F3 0.04486(16) 0.02252(16) 0.72108(12) 0.0406(4) Uani d . 1
N N1 0.3090(2) 0.11036(19) 0.51924(16) 0.0195(5) Uani d . 1
H H1N1 0.3407 0.0272 0.5404 0.023 Uiso d R 1
N N2 0.4138(2) 0.2526(2) 0.30309(16) 0.0209(5) Uani d . 1
N N3 0.70019(19) 0.41357(19) 0.49447(15) 0.0208(5) Uani d . 1
H H1N3 0.6752 0.4876 0.5090 0.025 Uiso d R 1
H H2N3 0.6316 0.3955 0.4707 0.025 Uiso d R 1
O O1 0.57863(16) 0.15789(16) 0.43698(13) 0.0220(4) Uani d . 1
O O2 0.43257(16) 0.37217(16) 0.43854(13) 0.0229(4) Uani d . 1
O O3 0.12192(18) 0.25182(17) 0.49109(14) 0.0319(5) Uani d . 1
C C1 0.1712(3) 0.1383(3) 0.5349(2) 0.0222(6) Uani d . 1
C C2 0.0649(3) 0.0146(3) 0.6219(2) 0.0245(6) Uani d . 1
C C3 0.3566(3) 0.3843(3) 0.2365(2) 0.0286(6) Uani d . 1
H H3A 0.3152 0.4338 0.2862 0.034 Uiso calc R 1
C C4 0.2356(3) 0.3524(3) 0.1932(3) 0.0594(10) Uani d . 1
H H4A 0.1629 0.2885 0.2532 0.089 Uiso calc R 1
H H4B 0.2723 0.3082 0.1410 0.089 Uiso calc R 1
H H4C 0.1949 0.4405 0.1580 0.089 Uiso calc R 1
C C5 0.4741(3) 0.4858(3) 0.1473(2) 0.0513(9) Uani d . 1
H H5A 0.5476 0.5034 0.1789 0.077 Uiso calc R 1
H H5B 0.4352 0.5749 0.1118 0.077 Uiso calc R 1
H H5C 0.5146 0.4438 0.0942 0.077 Uiso calc R 1
C C6 0.4310(3) 0.1295(3) 0.2680(2) 0.0245(6) Uani d . 1
H H6A 0.3430 0.1109 0.2508 0.029 Uiso calc R 1
H H6B 0.4440 0.0453 0.3292 0.029 Uiso calc R 1
C C7 0.5554(3) 0.1488(2) 0.1694(2) 0.0230(6) Uani d . 1
C C8 0.6935(3) 0.1853(3) 0.1699(2) 0.0284(6) Uani d . 1
H H8A 0.7092 0.1982 0.2312 0.034 Uiso calc R 1
C C9 0.8073(3) 0.2025(3) 0.0806(2) 0.0359(7) Uani d . 1
H H9A 0.8992 0.2272 0.0821 0.043 Uiso calc R 1
C C10 0.7865(3) 0.1833(3) -0.0115(2) 0.0375(7) Uani d . 1
H H10A 0.8635 0.1951 -0.0717 0.045 Uiso calc R 1
C C11 0.6502(3) 0.1466(3) -0.0123(2) 0.0358(7) Uani d . 1
H H11A 0.6351 0.1332 -0.0736 0.043 Uiso calc R 1
C C12 0.5350(3) 0.1293(3) 0.0771(2) 0.0296(6) Uani d . 1
H H12A 0.4434 0.1045 0.0754 0.036 Uiso calc R 1
C C13 0.7003(2) 0.2879(2) 0.59973(19) 0.0221(6) Uani d . 1
H H13A 0.7228 0.2025 0.5815 0.026 Uiso calc R 1
C C14 0.5517(3) 0.2611(3) 0.6757(2) 0.0284(6) Uani d . 1
H H14A 0.4835 0.2438 0.6396 0.043 Uiso calc R 1
H H14B 0.5275 0.3438 0.6945 0.043 Uiso calc R 1
H H14C 0.5493 0.1788 0.7415 0.043 Uiso calc R 1
C C15 0.8153(3) 0.3158(3) 0.6505(2) 0.0324(7) Uani d . 1
H H15A 0.9073 0.3320 0.5987 0.049 Uiso calc R 1
H H15B 0.8163 0.2340 0.7158 0.049 Uiso calc R 1
H H15C 0.7950 0.3992 0.6690 0.049 Uiso calc R 1
C C16 0.8400(3) 0.4436(3) 0.4097(2) 0.0296(6) Uani d . 1
H H16A 0.8743 0.3534 0.4058 0.035 Uiso calc R 1
H H16B 0.9099 0.4862 0.4324 0.035 Uiso calc R 1
C C17 0.8300(2) 0.5428(3) 0.2971(2) 0.0237(6) Uani d . 1
C C18 0.8503(3) 0.4934(3) 0.2117(2) 0.0347(7) Uani d . 1
H H18A 0.8678 0.3976 0.2247 0.042 Uiso calc R 1
C C19 0.8447(3) 0.5848(3) 0.1078(2) 0.0446(8) Uani d . 1
H H19A 0.8589 0.5502 0.0512 0.054 Uiso calc R 1
C C20 0.8182(3) 0.7265(3) 0.0871(2) 0.0398(7) Uani d . 1
H H20A 0.8129 0.7872 0.0170 0.048 Uiso calc R 1
C C21 0.7997(3) 0.7782(3) 0.1697(2) 0.0397(7) Uani d . 1
H H21A 0.7829 0.8744 0.1556 0.048 Uiso calc R 1
C C22 0.8062(3) 0.6868(3) 0.2749(2) 0.0326(7) Uani d . 1
H H22A 0.7944 0.7225 0.3307 0.039 Uiso calc R 1

loop_
_atom_site_aniso_label
_atom_site_aniso_U_11
_atom_site_aniso_U_22
_atom_site_aniso_U_33
_atom_site_aniso_U_12
_atom_site_aniso_U_13
_atom_site_aniso_U_23
P1 0.0193(3) 0.0139(3) 0.0226(4) 0.0020(3) -0.0048(3) -0.0074(3)
F1 0.0271(8) 0.0209(8) 0.0559(11) 0.0019(7) -0.0068(8) -0.0087(8)
F2 0.0181(8) 0.0375(9) 0.0471(10) 0.0025(7) -0.0071(7) -0.0142(8)
F3 0.0442(10) 0.0440(10) 0.0257(9) -0.0071(8) -0.0006(7) -0.0086(8)
N1 0.0200(11) 0.0132(10) 0.0259(12) 0.0059(8) -0.0071(9) -0.0074(9)
N2 0.0265(12) 0.0183(11) 0.0202(12) 0.0063(9) -0.0086(9) -0.0083(9)
N3 0.0195(11) 0.0181(11) 0.0271(12) 0.0032(9) -0.0070(9) -0.0105(9)
O1 0.0180(9) 0.0180(9) 0.0297(10) 0.0035(7) -0.0073(7) -0.0080(8)
O2 0.0264(10) 0.0170(9) 0.0268(10) 0.0007(7) -0.0063(8) -0.0100(8)
O3 0.0285(10) 0.0235(10) 0.0349(11) 0.0099(8) -0.0054(9) -0.0030(9)
C1 0.0217(14) 0.0221(13) 0.0241(14) 0.0037(11) -0.0044(11) -0.0111(12)
C2 0.0201(14) 0.0254(14) 0.0278(16) 0.0041(11) -0.0060(11) -0.0098(12)
C3 0.0346(16) 0.0255(14) 0.0265(15) 0.0122(12) -0.0116(13) -0.0086(12)
C4 0.059(2) 0.053(2) 0.079(3) 0.0222(18) -0.047(2) -0.021(2)
C5 0.059(2) 0.0303(17) 0.043(2) 0.0094(16) -0.0025(17) 0.0032(15)
C6 0.0277(14) 0.0194(13) 0.0279(15) 0.0012(11) -0.0070(12) -0.0107(12)
C7 0.0322(15) 0.0150(12) 0.0218(14) 0.0034(11) -0.0077(11) -0.0064(11)
C8 0.0310(15) 0.0296(15) 0.0277(16) 0.0044(12) -0.0082(12) -0.0137(13)
C9 0.0337(16) 0.0395(17) 0.0344(17) 0.0030(13) -0.0054(14) -0.0158(14)
C10 0.0475(19) 0.0290(15) 0.0292(17) 0.0082(14) -0.0002(14) -0.0096(13)
C11 0.057(2) 0.0293(16) 0.0242(16) 0.0030(14) -0.0102(14) -0.0132(13)
C12 0.0374(16) 0.0238(14) 0.0303(16) 0.0008(12) -0.0099(13) -0.0121(13)
C13 0.0281(14) 0.0159(12) 0.0230(14) 0.0059(11) -0.0092(11) -0.0067(11)
C14 0.0295(15) 0.0266(14) 0.0278(15) 0.0010(12) -0.0064(12) -0.0091(13)
C15 0.0364(16) 0.0348(16) 0.0328(16) 0.0110(13) -0.0135(13) -0.0177(14)
C16 0.0200(14) 0.0314(15) 0.0307(16) 0.0041(12) 0.0017(12) -0.0095(13)
C17 0.0175(13) 0.0249(14) 0.0282(15) -0.0031(11) -0.0017(11) -0.0116(12)
C18 0.0377(17) 0.0284(15) 0.0384(18) -0.0005(13) -0.0028(14) -0.0171(14)
C19 0.0464(19) 0.059(2) 0.0313(18) -0.0018(17) -0.0053(15) -0.0226(17)
C20 0.0332(17) 0.0457(19) 0.0296(17) -0.0014(15) -0.0044(13) -0.0037(15)
C21 0.0424(18) 0.0256(15) 0.0401(19) 0.0064(14) -0.0057(15) -0.0031(15)
C22 0.0321(16) 0.0283(15) 0.0391(18) 0.0017(13) -0.0044(13) -0.0174(14)

loop_
_atom_type_symbol
_atom_type_description
_atom_type_scat_dispersion_real
_atom_type_scat_dispersion_imag
_atom_type_scat_source
C C 0.0033 0.0016 'International Tables Vol C Tables 4.2.6.8 and 6.1.1.4'
H H 0.0000 0.0000 'International Tables Vol C Tables 4.2.6.8 and 6.1.1.4'
N N 0.0061 0.0033 'International Tables Vol C Tables 4.2.6.8 and 6.1.1.4'
O O 0.0106 0.0060 'International Tables Vol C Tables 4.2.6.8 and 6.1.1.4'
F F 0.0171 0.0103 'International Tables Vol C Tables 4.2.6.8 and 6.1.1.4'
P P 0.1023 0.0942 'International Tables Vol C Tables 4.2.6.8 and 6.1.1.4'

loop_
_geom_angle_atom_site_label_1
_geom_angle_atom_site_label_2
_geom_angle_atom_site_label_3
_geom_angle
O1 P1 O2 117.01(9)
O1 P1 N2 112.16(10)
O2 P1 N2 109.92(10)
O1 P1 N1 103.82(9)
O2 P1 N1 108.49(9)
N2 P1 N1 104.44(10)
C1 N1 P1 123.04(16)
C1 N1 H1N1 125.6
P1 N1 H1N1 109.3
C6 N2 C3 119.4(2)
C6 N2 P1 118.09(16)
C3 N2 P1 122.23(16)
C16 N3 C13 113.40(18)
C16 N3 H1N3 111.3
C13 N3 H1N3 109.7
C16 N3 H2N3 111.6
C13 N3 H2N3 107.2
H1N3 N3 H2N3 103.1
O3 C1 N1 126.9(2)
O3 C1 C2 117.4(2)
N1 C1 C2 115.6(2)
F2 C2 F1 107.4(2)
F2 C2 F3 106.4(2)
F1 C2 F3 106.8(2)
F2 C2 C1 111.7(2)
F1 C2 C1 114.0(2)
F3 C2 C1 110.1(2)
N2 C3 C5 111.6(2)
N2 C3 C4 112.7(2)
C5 C3 C4 112.6(2)
N2 C3 H3A 106.4
C5 C3 H3A 106.4
C4 C3 H3A 106.4
C3 C4 H4A 109.5
C3 C4 H4B 109.5
H4A C4 H4B 109.5
C3 C4 H4C 109.5
H4A C4 H4C 109.5
H4B C4 H4C 109.5
C3 C5 H5A 109.5
C3 C5 H5B 109.5
H5A C5 H5B 109.5
C3 C5 H5C 109.5
H5A C5 H5C 109.5
H5B C5 H5C 109.5
N2 C6 C7 114.8(2)
N2 C6 H6A 108.6
C7 C6 H6A 108.6
N2 C6 H6B 108.6
C7 C6 H6B 108.6
H6A C6 H6B 107.5
C12 C7 C8 118.5(2)
C12 C7 C6 121.2(2)
C8 C7 C6 120.3(2)
C9 C8 C7 120.6(3)
C9 C8 H8A 119.7
C7 C8 H8A 119.7
C8 C9 C10 120.7(3)
C8 C9 H9A 119.7
C10 C9 H9A 119.7
C11 C10 C9 119.0(3)
C11 C10 H10A 120.5
C9 C10 H10A 120.5
C10 C11 C12 120.7(3)
C10 C11 H11A 119.6
C12 C11 H11A 119.6
C11 C12 C7 120.5(3)
C11 C12 H12A 119.8
C7 C12 H12A 119.8
C14 C13 N3 108.73(18)
C14 C13 C15 113.1(2)
N3 C13 C15 110.31(19)
C14 C13 H13A 108.2
N3 C13 H13A 108.2
C15 C13 H13A 108.2
C13 C14 H14A 109.5
C13 C14 H14B 109.5
H14A C14 H14B 109.5
C13 C14 H14C 109.5
H14A C14 H14C 109.5
H14B C14 H14C 109.5
C13 C15 H15A 109.5
C13 C15 H15B 109.5
H15A C15 H15B 109.5
C13 C15 H15C 109.5
H15A C15 H15C 109.5
H15B C15 H15C 109.5
N3 C16 C17 113.3(2)
N3 C16 H16A 108.9
C17 C16 H16A 108.9
N3 C16 H16B 108.9
C17 C16 H16B 108.9
H16A C16 H16B 107.7
C18 C17 C22 118.4(2)
C18 C17 C16 120.6(2)
C22 C17 C16 121.0(2)
C19 C18 C17 120.7(3)
C19 C18 H18A 119.6
C17 C18 H18A 119.6
C20 C19 C18 120.5(3)
C20 C19 H19A 119.8
C18 C19 H19A 119.8
C21 C20 C19 119.8(3)
C21 C20 H20A 120.1
C19 C20 H20A 120.1
C20 C21 C22 120.0(3)
C20 C21 H21A 120.0
C22 C21 H21A 120.0
C17 C22 C21 120.5(3)
C17 C22 H22A 119.7
C21 C22 H22A 119.7

loop_
_geom_bond_atom_site_label_1
_geom_bond_atom_site_label_2
_geom_bond_distance
P1 O1 1.4824(16)
P1 O2 1.4961(16)
P1 N2 1.641(2)
P1 N1 1.740(2)
F1 C2 1.333(3)
F2 C2 1.331(3)
F3 C2 1.338(3)
N1 C1 1.330(3)
N1 H1N1 0.8500
N2 C6 1.469(3)
N2 C3 1.477(3)
N3 C16 1.492(3)
N3 C13 1.512(3)
N3 H1N3 0.8501
N3 H2N3 0.8500
O3 C1 1.217(3)
C1 C2 1.540(3)
C3 C5 1.503(4)
C3 C4 1.511(4)
C3 H3A 0.9800
C4 H4A 0.9600
C4 H4B 0.9600
C4 H4C 0.9600
C5 H5A 0.9600
C5 H5B 0.9600
C5 H5C 0.9600
C6 C7 1.514(3)
C6 H6A 0.9700
C6 H6B 0.9700
C7 C12 1.388(3)
C7 C8 1.388(3)
C8 C9 1.378(4)
C8 H8A 0.9300
C9 C10 1.386(4)
C9 H9A 0.9300
C10 C11 1.374(4)
C10 H10A 0.9300
C11 C12 1.386(4)
C11 H11A 0.9300
C12 H12A 0.9300
C13 C14 1.507(3)
C13 C15 1.515(3)
C13 H13A 0.9800
C14 H14A 0.9600
C14 H14B 0.9600
C14 H14C 0.9600
C15 H15A 0.9600
C15 H15B 0.9600
C15 H15C 0.9600
C16 C17 1.504(3)
C16 H16A 0.9700
C16 H16B 0.9700
C17 C18 1.384(4)
C17 C22 1.387(3)
C18 C19 1.378(4)
C18 H18A 0.9300
C19 C20 1.373(4)
C19 H19A 0.9300
C20 C21 1.368(4)
C20 H20A 0.9300
C21 C22 1.394(4)
C21 H21A 0.9300
C22 H22A 0.9300

loop_
_geom_hbond_atom_site_label_D
_geom_hbond_atom_site_label_H
_geom_hbond_atom_site_label_A
_geom_hbond_site_symmetry_A
_geom_hbond_distance_DH
_geom_hbond_distance_HA
_geom_hbond_distance_DA
_geom_hbond_angle_DHA
_geom_hbond_publ_flag
N1 H1N1 O1 2_656 0.85 1.94 2.781(3) 170 y
N3 H1N3 O2 2_666 0.85 1.96 2.791(3) 164 y
N3 H2N3 O2 1_555 0.85 2.10 2.932(3) 166 y

loop_
_geom_torsion_atom_site_label_1
_geom_torsion_atom_site_label_2
_geom_torsion_atom_site_label_3
_geom_torsion_atom_site_label_4
_geom_torsion
O1 P1 N1 C1 177.84(18)
O2 P1 N1 C1 52.7(2)
N2 P1 N1 C1 -64.5(2)
O1 P1 N2 C6 44.1(2)
O2 P1 N2 C6 176.07(16)
N1 P1 N2 C6 -67.71(19)
O1 P1 N2 C3 -141.44(18)
O2 P1 N2 C3 -9.4(2)
N1 P1 N2 C3 106.77(19)
P1 N1 C1 O3 -5.3(4)
P1 N1 C1 C2 177.62(17)
O3 C1 C2 F2 30.5(3)
N1 C1 C2 F2 -152.2(2)
O3 C1 C2 F1 152.4(2)
N1 C1 C2 F1 -30.2(3)
O3 C1 C2 F3 -87.5(3)
N1 C1 C2 F3 89.9(2)
C6 N2 C3 C5 -88.0(3)
P1 N2 C3 C5 97.6(2)
C6 N2 C3 C4 39.9(3)
P1 N2 C3 C4 -134.5(2)
C3 N2 C6 C7 73.6(3)
P1 N2 C6 C7 -111.8(2)
N2 C6 C7 C12 -126.2(2)
N2 C6 C7 C8 54.5(3)
C12 C7 C8 C9 0.4(4)
C6 C7 C8 C9 179.7(2)
C7 C8 C9 C10 -0.2(4)
C8 C9 C10 C11 -0.1(4)
C9 C10 C11 C12 0.2(4)
C10 C11 C12 C7 0.0(4)
C8 C7 C12 C11 -0.3(4)
C6 C7 C12 C11 -179.6(2)
C16 N3 C13 C14 -176.1(2)
C16 N3 C13 C15 59.4(3)
C13 N3 C16 C17 165.9(2)
N3 C16 C17 C18 -113.5(3)
N3 C16 C17 C22 69.1(3)
C22 C17 C18 C19 -1.0(4)
C16 C17 C18 C19 -178.4(2)
C17 C18 C19 C20 -0.3(4)
C18 C19 C20 C21 1.1(4)
C19 C20 C21 C22 -0.7(4)
C18 C17 C22 C21 1.4(4)
C16 C17 C22 C21 178.8(2)
C20 C21 C22 C17 -0.6(4)
